data_2020898
loop_
_publ_author_name
'Hall, Victoria M.'
'Bertke, Jeffery A.'
'Swift, Jennifer A.'

_publ_section_title
;
 A new polymorph of 2,6-diaminopyridine
;
_journal_coeditor_code QS3064
_journal_issue 11
_journal_name_full 'Acta Crystallographica Section C'
_journal_page_first 990
_journal_page_last 993
_journal_paper_doi 10.1107/S2053229617014978
_journal_volume 73
_journal_year 2017
_chemical_formula_iupac 'C5 H7 N3'
_chemical_formula_moiety 'C5 H7 N3'
_chemical_formula_sum 'C5 H7 N3'
_chemical_formula_weight 109.14
_chemical_name_common 26-DAP
_chemical_name_systematic Pyridine-2,6-diamine
_space_group_crystal_system orthorhombic
_space_group_IT_number 61
_space_group_name_Hall '-P 2ac 2ab'
_space_group_name_H-M_alt 'P b c a'
_symmetry_space_group_name_Hall '-P 2ac 2ab'
_symmetry_space_group_name_H-M 'P b c a'
_atom_sites_solution_hydrogens mixed
_audit_creation_method SHELXL-2014/7
_cell_angle_alpha 90
_cell_angle_beta 90
_cell_angle_gamma 90
_cell_formula_units_Z 8
_cell_length_a 5.1217(9)
_cell_length_b 9.8397(14)
_cell_length_c 21.914(4)
_cell_measurement_reflns_used 10034
_cell_measurement_temperature 100(2)
_cell_measurement_theta_max 19.59
_cell_measurement_theta_min 3.71
_cell_volume 1104.4(3)
_computing_cell_refinement
;
SAINT (Bruker, 2014)
;
_computing_data_collection
;
APEX2 (Bruker, 2014)
;
_computing_data_reduction
;
SAINT (Bruker, 2014), XPREP (Bruker, 2014) and SADABS (Bruker,
2014)
;
_computing_molecular_graphics
;
SHELXTL (Bruker, 2014)
;
_computing_publication_material
;
XCIF (Bruker, 2014)
;
_computing_structure_refinement
;
SHELXL2014 (Sheldrick, 2015b)
;
_computing_structure_solution
;
SHELXT2014 (Sheldrick, 2015a)
;
_diffrn_ambient_temperature 100(2)
_diffrn_measured_fraction_theta_full 0.993
_diffrn_measured_fraction_theta_max 0.993
_diffrn_measurement_device 'Bruker APEX DUO/APEXII CCD'
_diffrn_measurement_method 'profile data from \f and \w scans'
_diffrn_radiation_monochromator 'multilayer mirrors'
_diffrn_radiation_source 'fine-focus sealed tube'
_diffrn_radiation_type MoK\a
_diffrn_radiation_wavelength 0.71073
_diffrn_reflns_av_R_equivalents 0.1798
_diffrn_reflns_limit_h_max 6
_diffrn_reflns_limit_h_min -6
_diffrn_reflns_limit_k_max 11
_diffrn_reflns_limit_k_min -11
_diffrn_reflns_limit_l_max 25
_diffrn_reflns_limit_l_min -25
_diffrn_reflns_number 8750
_diffrn_reflns_theta_full 24.893
_diffrn_reflns_theta_max 24.893
_diffrn_reflns_theta_min 1.859
_exptl_absorpt_coefficient_mu 0.087
_exptl_absorpt_correction_T_max 0.7451
_exptl_absorpt_correction_T_min 0.5181
_exptl_absorpt_correction_type multi-scan
_exptl_absorpt_process_details
;
(SADABS; Bruker, 2014)
;
_exptl_crystal_colour colorless
_exptl_crystal_density_diffrn 1.313
_exptl_crystal_description needle
_exptl_crystal_F_000 464
_exptl_crystal_size_max 0.440
_exptl_crystal_size_mid 0.048
_exptl_crystal_size_min 0.023
_refine_diff_density_max 0.320
_refine_diff_density_min -0.236
_refine_ls_extinction_coef 0.018(4)
_refine_ls_extinction_expression Fc^*^=kFc[1+0.001xFc^2^\l^3^/sin(2\q)]^-1/4^
_refine_ls_extinction_method
;
SHELXL2014 (Sheldrick, 2015b)
;
_refine_ls_goodness_of_fit_ref 0.984
_refine_ls_hydrogen_treatment mixed
_refine_ls_matrix_type full
_refine_ls_number_parameters 86
_refine_ls_number_reflns 948
_refine_ls_number_restraints 4
_refine_ls_restrained_S_all 0.983
_refine_ls_R_factor_all 0.1189
_refine_ls_R_factor_gt 0.0561
_refine_ls_shift/su_max 0.000
_refine_ls_shift/su_mean 0.000
_refine_ls_structure_factor_coef Fsqd
_refine_ls_weighting_details 'w=1/[\s^2^(Fo^2^)+(0.0763P)^2^] where P=(Fo^2^+2Fc^2^)/3'
_refine_ls_weighting_scheme calc
_refine_ls_wR_factor_gt 0.1204
_refine_ls_wR_factor_ref 0.1490
_reflns_number_gt 559
_reflns_number_total 948
_reflns_threshold_expression 'I > 2\s(I)'
_cod_data_source_file qs3064sup1.cif
_cod_data_source_block I
_cod_database_code 2020898
_shelx_space_group_comment
;
The symmetry employed for this shelxl refinement is uniquely defined
by the following loop, which should always be used as a source of
symmetry information in preference to the above space-group names.
They are only intended as comments.
;
_shelx_estimated_absorpt_t_min 0.963
_shelx_estimated_absorpt_t_max 0.998

loop_
_space_group_symop_operation_xyz
'x, y, z'
'-x+1/2, -y, z+1/2'
'x+1/2, -y+1/2, -z'
'-x, y+1/2, -z+1/2'
'-x, -y, -z'
'x-1/2, y, -z-1/2'
'-x-1/2, y-1/2, z'
'x, -y-1/2, z-1/2'

loop_
_atom_site_type_symbol
_atom_site_label
_atom_site_fract_x
_atom_site_fract_y
_atom_site_fract_z
_atom_site_U_iso_or_equiv
_atom_site_adp_type
_atom_site_calc_flag
_atom_site_occupancy
N N1 0.0267(5) 0.6215(2) 0.18272(11) 0.0207(7) Uani d 1
N N2 -0.3151(5) 0.4730(3) 0.17132(13) 0.0272(8) Uani d 1
H H2A -0.460(5) 0.456(4) 0.1506(14) 0.041 Uiso d 1
H H2B -0.343(7) 0.487(4) 0.2108(9) 0.041 Uiso d 1
N N3 0.3660(6) 0.7692(3) 0.20060(12) 0.0237(7) Uani d 1
H H3A 0.399(7) 0.730(3) 0.2371(10) 0.036 Uiso d 1
H H3B 0.511(5) 0.806(3) 0.1854(15) 0.036 Uiso d 1
C C1 -0.1445(6) 0.5638(3) 0.14421(14) 0.0231(8) Uani d 1
C C2 -0.1450(7) 0.5874(3) 0.08154(14) 0.0298(9) Uani d 1
H H2 -0.2679 0.5442 0.0555 0.036 Uiso calc 1
C C3 0.0409(7) 0.6765(4) 0.05851(16) 0.0333(10) Uani d 1
H H3 0.0474 0.6948 0.0160 0.040 Uiso calc 1
C C4 0.2160(6) 0.7385(3) 0.09735(14) 0.0257(8) Uani d 1
H H4 0.3418 0.8007 0.0820 0.031 Uiso calc 1
C C5 0.2056(6) 0.7086(3) 0.15879(13) 0.0201(8) Uani d 1

loop_
_atom_site_aniso_label
_atom_site_aniso_U_11
_atom_site_aniso_U_22
_atom_site_aniso_U_33
_atom_site_aniso_U_12
_atom_site_aniso_U_13
_atom_site_aniso_U_23
N1 0.0239(15) 0.0110(13) 0.0272(15) 0.0011(12) -0.0006(12) -0.0004(11)
N2 0.0247(17) 0.0129(14) 0.0440(18) -0.0037(13) -0.0045(14) 0.0018(12)
N3 0.0268(16) 0.0154(15) 0.0289(16) -0.0050(13) -0.0012(14) 0.0028(11)
C1 0.0240(18) 0.0096(16) 0.0358(18) 0.0068(14) -0.0018(16) -0.0022(13)
C2 0.032(2) 0.025(2) 0.0318(19) 0.0052(17) -0.0055(17) -0.0057(13)
C3 0.038(2) 0.036(2) 0.0258(19) 0.0085(18) 0.0016(17) 0.0043(15)
C4 0.0289(19) 0.0192(18) 0.0290(18) 0.0016(16) -0.0001(15) 0.0033(13)
C5 0.0222(18) 0.0103(16) 0.0279(18) 0.0058(14) 0.0010(14) -0.0014(12)

loop_
_atom_type_symbol
_atom_type_description
_atom_type_scat_dispersion_real
_atom_type_scat_dispersion_imag
_atom_type_scat_source
C C 0.0033 0.0016 'International Tables Vol C Tables 4.2.6.8 and 6.1.1.4'
H H 0.0000 0.0000 'International Tables Vol C Tables 4.2.6.8 and 6.1.1.4'
N N 0.0061 0.0033 'International Tables Vol C Tables 4.2.6.8 and 6.1.1.4'

loop_
_geom_angle_atom_site_label_1
_geom_angle_atom_site_label_2
_geom_angle_atom_site_label_3
_geom_angle
C1 N1 C5 117.6(3)
C1 N2 H2A 115(2)
C1 N2 H2B 115(2)
H2A N2 H2B 113(3)
C5 N3 H3A 121(2)
C5 N3 H3B 115(2)
H3A N3 H3B 110(3)
N1 C1 N2 114.5(3)
N1 C1 C2 123.4(3)
N2 C1 C2 122.0(3)
C3 C2 C1 117.5(3)
C3 C2 H2 121.2
C1 C2 H2 121.2
C4 C3 C2 120.0(3)
C4 C3 H3 120.0
C2 C3 H3 120.0
C3 C4 C5 118.9(3)
C3 C4 H4 120.5
C5 C4 H4 120.5
N1 C5 N3 114.9(3)
N1 C5 C4 122.5(3)
N3 C5 C4 122.6(3)

loop_
_geom_bond_atom_site_label_1
_geom_bond_atom_site_label_2
_geom_bond_distance
N1 C1 1.343(4)
N1 C5 1.360(4)
N2 C1 1.384(4)
N2 H2A 0.886(18)
N2 H2B 0.888(18)
N3 C5 1.368(4)
N3 H3A 0.902(18)
N3 H3B 0.891(18)
C1 C2 1.393(4)
C2 C3 1.389(5)
C2 H2 0.9500
C3 C4 1.378(5)
C3 H3 0.9500
C4 C5 1.379(4)
C4 H4 0.9500

loop_
_geom_hbond_atom_site_label_D
_geom_hbond_atom_site_label_H
_geom_hbond_atom_site_label_A
_geom_hbond_site_symmetry_A
_geom_hbond_distance_DH
_geom_hbond_distance_HA
_geom_hbond_distance_DA
_geom_hbond_angle_DHA
N3 H3A N1 6_656 0.902(18) 2.16(2) 3.054(4) 171(3)
N3 H3B N2 7_665 0.891(18) 2.29(2) 3.118(4) 155(3)

loop_
_geom_torsion_atom_site_label_1
_geom_torsion_atom_site_label_2
_geom_torsion_atom_site_label_3
_geom_torsion_atom_site_label_4
_geom_torsion
C5 N1 C1 N2 178.0(3)
C5 N1 C1 C2 0.9(4)
N1 C1 C2 C3 -0.7(5)
N2 C1 C2 C3 -177.5(3)
C1 C2 C3 C4 -0.4(5)
C2 C3 C4 C5 1.1(5)
C1 N1 C5 N3 176.9(3)
C1 N1 C5 C4 -0.2(4)
C3 C4 C5 N1 -0.8(5)
C3 C4 C5 N3 -177.7(3)

_cod_database_fobs_code 2020898
